data_1518059
loop_
_publ_author_name
'Konig, Karl-Theodor'
'Eisenmann, Brigitte'
'Schafer, Herbert'

_publ_section_title
;
 [Ba-(en)2]3(SbSe3)2 : A salt with a molecular structure
;
_journal_name_full 'Revue de Chimie Minerale'
_journal_page_first 640
_journal_page_last 647
_journal_volume 21
_journal_year 1984
_chemical_formula_sum 'C12 H48 Ba3 N12 Sb2 Se6'
_chemical_formula_weight 1489.85
_space_group_IT_number 167
_symmetry_cell_setting trigonal
_symmetry_Int_Tables_number 167
_symmetry_space_group_name_Hall '-R 3 2"c'
_symmetry_space_group_name_H-M 'R -3 c :H'
_cell_angle_alpha 90
_cell_angle_beta 90
_cell_angle_gamma 120
_cell_formula_units_Z 6
_cell_length_a 16.144(7)
_cell_length_b 16.144(7)
_cell_length_c 27.523(7)
_cell_volume 6212(4)
_diffrn_ambient_temperature 293
_diffrn_radiation_probe x-ray
_diffrn_radiation_type MoK\a
_diffrn_radiation_wavelength 0.71069
_exptl_absorpt_coefficient_mu 9.391
_exptl_crystal_density_diffrn 2.389
_refine_ls_number_parameters 54
_refine_ls_number_reflns 643
_refine_ls_wR_factor_gt 0.049
_cod_data_source_file RCM-1984-21-640-647.cif
_cod_data_source_block salz
_cod_original_cell_volume 6212(6)
_cod_original_sg_symbol_H-M 'R -3 c'
_cod_database_code 1518059

loop_
_symmetry_equiv_pos_site_id
_symmetry_equiv_pos_as_xyz
1 x,y,z
2 -y,x-y,z
3 -x+y,-x,z
4 y,x,1/2-z
5 -x,-x+y,1/2-z
6 x-y,-y,1/2-z
7 -x,-y,-z
8 y,-x+y,-z
9 x-y,x,-z
10 -y,-x,1/2+z
11 x,x-y,1/2+z
12 -x+y,y,1/2+z
13 1/3+x,2/3+y,2/3+z
14 1/3-y,2/3+x-y,2/3+z
15 1/3-x+y,2/3-x,2/3+z
16 1/3+y,2/3+x,1/6-z
17 1/3-x,2/3-x+y,1/6-z
18 1/3+x-y,2/3-y,1/6-z
19 1/3-x,2/3-y,2/3-z
20 1/3+y,2/3-x+y,2/3-z
21 1/3+x-y,2/3+x,2/3-z
22 1/3-y,2/3-x,1/6+z
23 1/3+x,2/3+x-y,1/6+z
24 1/3-x+y,2/3+y,1/6+z
25 2/3+x,1/3+y,1/3+z
26 2/3-y,1/3+x-y,1/3+z
27 2/3-x+y,1/3-x,1/3+z
28 2/3+y,1/3+x,5/6-z
29 2/3-x,1/3-x+y,5/6-z
30 2/3+x-y,1/3-y,5/6-z
31 2/3-x,1/3-y,1/3-z
32 2/3+y,1/3-x+y,1/3-z
33 2/3+x-y,1/3+x,1/3-z
34 2/3-y,1/3-x,5/6+z
35 2/3+x,1/3+x-y,5/6+z
36 2/3-x+y,1/3+y,5/6+z

loop_
_atom_site_aniso_label
_atom_site_aniso_U_11
_atom_site_aniso_U_22
_atom_site_aniso_U_33
_atom_site_aniso_U_23
_atom_site_aniso_U_13
_atom_site_aniso_U_12
N1 0.044(12) 0.064(13) 0.089(14) -0.010(11) 0.003(11) 0.023(10)
N2 0.066(14) 0.074(14) 0.079(13) 0.007(11) -0.007(11) 0.041(13)
C1 0.042(15) 0.13(3) 0.09(2) -0.017(18) -0.027(15) 0.028(17)
C2 0.074(18) 0.10(2) 0.052(15) 0.007(15) 0.003(13) 0.046(16)
Sb 0.0487(10) 0.0487(10) 0.0283(13) 0.0000 0.0000 0.0243(5)
Se 0.0389(13) 0.0373(13) 0.0470(12) 0.0059(10) 0.0089(10) 0.0170(11)
Ba 0.0349(8) 0.0393(11) 0.0342(10) -0.0004(8) -0.0002(4) 0.0196(6)

loop_
_atom_site_label
_atom_site_type_symbol
_atom_site_thermal_displace_type
_atom_site_fract_x
_atom_site_fract_y
_atom_site_fract_z
_atom_site_occupancy
_atom_site_U_iso_or_equiv
N1 N Uani 0.3737(13) 0.1503(13) 0.2630(7) 1.000 0.067(8)
N2 N Uani 0.2687(14) -0.0011(15) 0.3388(7) 1.000 0.070(8)
C1 C Uani 0.4165(17) 0.126(2) 0.3054(10) 1.000 0.094(13)
C2 C Uani 0.2648(18) 0.908(2) 0.1514(8) 1.000 0.074(10)
Sb Sb Uani 0.00000 0.00000 0.13060(10) 1.000 0.0419(6)
Se Se Uani 0.52520(10) 0.19210(10) 0.16150(10) 1.000 0.0420(7)
Ba Ba Uani 0.17290(10) 0.00000 0.25000 1.000 0.0357(6)

loop_
_atom_type_symbol
_atom_type_description
_atom_type_scat_dispersion_real
_atom_type_scat_dispersion_imag
_atom_type_scat_source
C C 0.0033 0.0016 ' International Tables Vol C Tables 4.2.6.8 and 6.1.1.4'
Ba Ba -0.3244 2.2819 ' International Tables Vol C Tables 4.2.6.8 and 6.1.1.4'
N N 0.0061 0.0033 ' International Tables Vol C Tables 4.2.6.8 and 6.1.1.4'
Sb Sb -0.5866 1.5461 ' International Tables Vol C Tables 4.2.6.8 and 6.1.1.4'
Se Se -0.0929 2.2259 ' International Tables Vol C Tables 4.2.6.8 and 6.1.1.4'

loop_
_geom_angle_atom_site_label_1
_geom_angle_atom_site_label_2
_geom_angle_atom_site_label_3
_geom_angle
_geom_angle_site_symmetry_1
_geom_angle_site_symmetry_3
_geom_angle_publ_flag
Se Sb Se 101.69(10) 31_555 33_445 yes
Se Sb Se 101.69(10) 32_455 33_445 yes
Se Sb Se 101.69(10) 31_555 32_455 yes
N1 C1 C2 116(3) . 6_665 yes
N2 C2 C1 110(2) 6_565 6_565 yes

loop_
_geom_bond_atom_site_label_1
_geom_bond_atom_site_label_2
_geom_bond_distance
_geom_bond_site_symmetry_2
_geom_bond_publ_flag
Sb Se 2.549(2) 31_555 yes
Sb Se 2.549(3) 32_455 yes
Sb Se 2.549(3) 33_445 yes
N1 C1 1.51(4) . yes
N2 C2 1.49(4) 6_665 yes
C1 C2 1.45(4) 6_665 no

loop_
_geom_torsion_atom_site_label_1
_geom_torsion_atom_site_label_2
_geom_torsion_atom_site_label_3
_geom_torsion_atom_site_label_4
_geom_torsion
_geom_torsion_site_symmetry_3
_geom_torsion_publ_flag
N1 C1 C2 N2 65(4) 6_665 no
